data_7035107
loop_
_publ_author_name
'Bryant, Macguire R.'
'Burrows, Andrew D.'
'Fitchett, Christopher M.'
'Hawes, Chris S.'
'Hunter, Sally O.'
'Keenan, Luke L.'
'Kelly, David J.'
'Kruger, Paul E.'
'Mahon, Mary F.'
'Richardson, Christopher'

_publ_section_title
;
 The synthesis and characterisation of coordination and hydrogen-bonded
 networks based on 4-(3,5-dimethyl-1H-pyrazol-4-yl)benzoic acid.
;
_journal_issue 19
_journal_name_full 'Dalton transactions (Cambridge, England : 2003)'
_journal_page_first 9269
_journal_page_last 9280
_journal_paper_doi 10.1039/c5dt00011d
_journal_volume 44
_journal_year 2015
_chemical_absolute_configuration unk
_chemical_formula_moiety 'C24 H22 Co N4 O4'
_chemical_formula_sum 'C24 H22 Co N4 O4'
_chemical_formula_weight 489.39
_space_group_crystal_system tetragonal
_space_group_IT_number 122
_space_group_name_Hall 'I -4 2bw'
_space_group_name_H-M_alt 'I -4 2 d'
_symmetry_Int_Tables_number 122
_symmetry_space_group_name_Hall 'I -4 2bw'
_symmetry_space_group_name_H-M 'I -4 2 d'
_atom_sites_solution_hydrogens geom
_atom_sites_solution_primary iterative
_atom_sites_solution_secondary difmap
_audit_creation_date 2014-12-29
_audit_creation_method
;
Olex2 1.2
(compiled 2014.08.28 svn.r2986 for OlexSys, GUI svn.r4874)
;
_audit_update_record
;
2015-03-12 deposited with the CCDC.
2015-04-17 downloaded from the CCDC.
;
_cell_angle_alpha 90.00
_cell_angle_beta 90.00
_cell_angle_gamma 90.00
_cell_formula_units_Z 16
_cell_length_a 14.85742(19)
_cell_length_b 14.85742(19)
_cell_length_c 39.7127(9)
_cell_measurement_reflns_used 5188
_cell_measurement_temperature 120.0(2)
_cell_measurement_theta_max 73.5597
_cell_measurement_theta_min 3.1732
_cell_volume 8766.3(3)
_computing_cell_refinement
;
CrysAlisPro, Agilent Technologies,
Version 1.171.35.19 (release 27-10-2011 CrysAlis171 .NET)
(compiled Oct 27 2011,15:02:11)
;
_computing_data_collection
;
CrysAlisPro, Agilent Technologies,
Version 1.171.35.19 (release 27-10-2011 CrysAlis171 .NET)
(compiled Oct 27 2011,15:02:11)
;
_computing_data_reduction
;
CrysAlisPro, Agilent Technologies,
Version 1.171.35.19 (release 27-10-2011 CrysAlis171 .NET)
(compiled Oct 27 2011,15:02:11)
;
_computing_molecular_graphics 'Olex2 (Dolomanov et al., 2009)'
_computing_publication_material 'Olex2 (Dolomanov et al., 2009)'
_computing_structure_refinement
;
XL, G.M. Sheldrick, Acta Cryst.
(2008). A64, 112-122
;
_computing_structure_solution
;
olex2.solve (L.J. Bourhis, O.V. Dolomanov, R.J. Gildea, J.A.K. Howard,
H. Puschmann, in preparation, 2011)
;
_diffrn_ambient_temperature 120.0(2)
_diffrn_detector_area_resol_mean 10.6501
_diffrn_measured_fraction_theta_full 0.999
_diffrn_measured_fraction_theta_max 0.999
_diffrn_measurement_details
;
  1 omega  -74.00   21.00   1.0000   20.0000
omega____ theta____ kappa____ phi______ frames
    -      -40.0313   77.0000 -150.0000 95

  2 omega   54.00   80.00   1.0000   20.0000
omega____ theta____ kappa____ phi______ frames
    -       40.0313   77.0000    0.0000 26

  3 omega  103.00  178.00   1.0000   80.0000
omega____ theta____ kappa____ phi______ frames
    -      107.7801   77.0000 -120.0000 75

  4 omega  124.00  178.00   1.0000   80.0000
omega____ theta____ kappa____ phi______ frames
    -      107.7801   77.0000  120.0000 54

  5 omega   83.00  139.00   1.0000   80.0000
omega____ theta____ kappa____ phi______ frames
    -      107.7801   77.0000   30.0000 56

  6 omega  126.00  163.00   1.0000   80.0000
omega____ theta____ kappa____ phi______ frames
    -      107.7801   77.0000    0.0000 37

  7 omega -114.00  -10.00   1.0000   20.0000
omega____ theta____ kappa____ phi______ frames
    -      -40.0313  -57.0000  150.0000 104

  8 omega -114.00  -10.00   1.0000   20.0000
omega____ theta____ kappa____ phi______ frames
    -      -40.0313  -57.0000  -90.0000 104

  9 omega   33.00  105.00   1.0000   80.0000
omega____ theta____ kappa____ phi______ frames
    -      107.7801 -125.0000  -30.0000 72
;
_diffrn_measurement_device_type 'SuperNova, Dual, Cu at zero, Atlas'
_diffrn_measurement_method '\w scans'
_diffrn_orient_matrix_UB_11 -0.0169132000
_diffrn_orient_matrix_UB_12 -0.0089847000
_diffrn_orient_matrix_UB_13 0.0381158000
_diffrn_orient_matrix_UB_21 -0.0259842000
_diffrn_orient_matrix_UB_22 -0.0995588000
_diffrn_orient_matrix_UB_23 -0.0049057000
_diffrn_orient_matrix_UB_31 0.0989675000
_diffrn_orient_matrix_UB_32 -0.0276145000
_diffrn_orient_matrix_UB_33 0.0051909000
_diffrn_radiation_monochromator mirror
_diffrn_radiation_probe x-ray
_diffrn_radiation_type 'Cu K\a'
_diffrn_radiation_wavelength 1.5418
_diffrn_reflns_av_R_equivalents 0.0302
_diffrn_reflns_av_unetI/netI 0.0269
_diffrn_reflns_limit_h_max 17
_diffrn_reflns_limit_h_min -12
_diffrn_reflns_limit_k_max 17
_diffrn_reflns_limit_k_min -17
_diffrn_reflns_limit_l_max 46
_diffrn_reflns_limit_l_min -43
_diffrn_reflns_number 13939
_diffrn_reflns_theta_full 65.50
_diffrn_reflns_theta_max 65.50
_diffrn_reflns_theta_min 3.18
_diffrn_source 'SuperNova (Cu) X-ray Source'
_diffrn_source_current n/a
_diffrn_source_voltage n/a
_diffrn_standards_number 0
_exptl_absorpt_coefficient_mu 6.476
_exptl_absorpt_correction_T_max 1.00000
_exptl_absorpt_correction_T_min 0.62398
_exptl_absorpt_correction_type multi-scan
_exptl_absorpt_process_details
;
CrysAlisPro, Agilent Technologies,
Version 1.171.35.19 (release 27-10-2011 CrysAlis171 .NET)
(compiled Oct 27 2011,15:02:11)
Empirical absorption correction using spherical harmonics,
 implemented in SCALE3 ABSPACK scaling algorithm.
;
_exptl_crystal_colour purple
_exptl_crystal_density_diffrn 1.483
_exptl_crystal_density_method 'not measured'
_exptl_crystal_description plate
_exptl_crystal_F_000 4048
_exptl_crystal_size_max 0.13
_exptl_crystal_size_mid 0.08
_exptl_crystal_size_min 0.01
_refine_diff_density_max 0.554
_refine_diff_density_min -0.453
_refine_diff_density_rms 0.077
_refine_ls_abs_structure_details 'Flack H D (1983), Acta Cryst. A39, 876-881'
_refine_ls_abs_structure_Flack 0.0(4)
_refine_ls_extinction_method none
_refine_ls_goodness_of_fit_ref 1.044
_refine_ls_hydrogen_treatment mixed
_refine_ls_matrix_type full
_refine_ls_number_parameters 310
_refine_ls_number_reflns 3736
_refine_ls_number_restraints 2
_refine_ls_restrained_S_all 1.044
_refine_ls_R_factor_all 0.0487
_refine_ls_R_factor_gt 0.0418
_refine_ls_shift/su_max 0.001
_refine_ls_shift/su_mean 0.000
_refine_ls_structure_factor_coef Fsqd
_refine_ls_weighting_details 'calc w=1/[\s^2^(Fo^2^)+(0.0855P)^2^+3.7978P] where P=(Fo^2^+2Fc^2^)/3'
_refine_ls_weighting_scheme calc
_refine_ls_wR_factor_gt 0.1172
_refine_ls_wR_factor_ref 0.1230
_reflns_number_gt 3286
_reflns_number_total 3736
_reflns_threshold_expression >2sigma(I)
_cod_data_source_file c5dt00011d2.cif
_cod_data_source_block csh194
_cod_depositor_comments 'Adding full bibliography for 7035103--7035111.cif.'
_cod_original_cell_volume 8766.3(2)
_cod_database_code 7035107
_reflns_odcompleteness_completeness 99.82
_reflns_odcompleteness_iscentric 1
_reflns_odcompleteness_theta 66.97
_olex2_refinement_description
;
1. Others
 Fixed U13: Co1(0) Co1A(0)
 Fixed U23: Co1(0) Co1A(0)
 Fixed Uiso: H31A(0.037) H31B(0.037) H31C(0.037) H51D(0.032) H51E(0.032)
 H51F(0.032) H31D(0.034) H31E(0.034) H31F(0.034) H51A(0.033) H51B(0.033)
 H51C(0.033) H2A(0.022) H3A(0.023) H6(0.027) H3(0.023) H5A(0.024) H5(0.024)
 H6A(0.023) H2(0.024) H1A(0.024) H1(0.024)
 Fixed X: Co1(0.5) Co1A(0.5) H31A(0.3255) H31B(0.3817) H31C(0.3795)
 H51D(0.2494) H51E(0.2647) H51F(0.3295) H31D(0.059) H31E(0.1196) H31F(0.0247)
 H51A(0.7047) H51B(0.6343) H51C(0.6784) H2A(0.3239) H3A(0.352) H6(0.4039)
 H3(0.1154) H5A(0.6197) H5(0.3477) H6A(0.5916) H2(0.1765)
 Fixed Y: Co1(1) Co1A(1) H31A(0.6027) H31B(0.5558) H31C(0.5115) H51D(1.2182)
 H51E(1.1859) H51F(1.1501) H31D(0.8499) H31E(0.8372) H31F(0.8876) H51A(0.7492)
 H51B(0.8307) H51C(0.7954) H2A(0.7832) H3A(0.7249) H6(1.0315) H3(0.926)
 H5A(0.7385) H5(1.0472) H6A(0.8041) H2(0.8991)
 Fixed Z: H31A(0.4168) H31B(0.4464) H31C(0.4097) H51D(0.5987) H51E(0.5607)
 H51F(0.59) H31D(0.6039) H31E(0.5709) H31F(0.5684) H51A(0.4263) H51B(0.4256)
 H51C(0.3913) H2A(0.5141) H3A(0.4608) H6(0.4913) H3(0.5179) H5A(0.4785)
 H5(0.5459) H6A(0.5306) H2(0.4644)
;
_olex2_submission_special_instructions 'No special instructions were received'

loop_
_space_group_symop_id
_space_group_symop_operation_xyz
1 'x, y, z'
2 'y, -x, -z'
3 '-x, -y, z'
4 '-y, x, -z'
5 'x, -y+1/2, -z+1/4'
6 '-x, y+1/2, -z+1/4'
7 '-y, -x+1/2, z+1/4'
8 'y, x+1/2, z+1/4'
9 'x+1/2, y+1/2, z+1/2'
10 'y+1/2, -x+1/2, -z+1/2'
11 '-x+1/2, -y+1/2, z+1/2'
12 '-y+1/2, x+1/2, -z+1/2'
13 'x+1/2, -y+1, -z+3/4'
14 '-x+1/2, y+1, -z+3/4'
15 '-y+1/2, -x+1, z+3/4'
16 'y+1/2, x+1, z+3/4'

loop_
_atom_site_label
_atom_site_type_symbol
_atom_site_fract_x
_atom_site_fract_y
_atom_site_fract_z
_atom_site_U_iso_or_equiv
_atom_site_adp_type
_atom_site_occupancy
_atom_site_symmetry_multiplicity
_atom_site_calc_flag
_atom_site_refinement_flags
Co1 Co 0.5000 1.0000 0.400051(18) 0.0155(2) Uani 1 2 d S
Co1A Co 0.5000 1.0000 0.601149(18) 0.0144(2) Uani 1 2 d S
O2A O 0.50132(19) 0.89368(16) 0.57285(6) 0.0215(5) Uani 1 1 d .
O2 O 0.40011(18) 1.0017(2) 0.43050(6) 0.0280(6) Uani 1 1 d .
N2A N 0.5016(2) 0.60610(18) 0.38283(6) 0.0172(6) Uani 1 1 d .
N2 N 0.10396(18) 1.0100(2) 0.61816(6) 0.0159(6) Uani 1 1 d .
N1 N 0.15539(19) 1.0848(2) 0.61776(7) 0.0164(6) Uani 1 1 d D
N1A N 0.5742(2) 0.6618(2) 0.38152(7) 0.0159(6) Uani 1 1 d D
O1A O 0.36126(17) 0.83718(19) 0.57375(6) 0.0257(6) Uani 1 1 d .
C1A C 0.4550(2) 0.8018(2) 0.52756(8) 0.0147(7) Uani 1 1 d .
C3' C 0.1228(2) 0.9650(2) 0.58947(8) 0.0166(7) Uani 1 1 d .
C1 C 0.2951(2) 0.9646(2) 0.47239(8) 0.0154(7) Uani 1 1 d .
C7 C 0.3354(3) 0.9496(2) 0.43808(9) 0.0191(7) Uani 1 1 d .
C3'A C 0.4606(2) 0.6214(2) 0.41254(8) 0.0150(7) Uani 1 1 d .
C4 C 0.2251(2) 0.9923(2) 0.53730(8) 0.0153(7) Uani 1 1 d .
C4'A C 0.5081(2) 0.6875(2) 0.43018(8) 0.0150(7) Uani 1 1 d .
C4A C 0.4891(2) 0.7252(2) 0.46390(8) 0.0148(7) Uani 1 1 d .
C4' C 0.1871(2) 1.0131(2) 0.57071(8) 0.0162(7) Uani 1 1 d .
C7A C 0.4369(2) 0.8460(2) 0.56052(8) 0.0176(7) Uani 1 1 d .
C5' C 0.2064(2) 1.0903(2) 0.59015(8) 0.0143(7) Uani 1 1 d .
O1 O 0.30211(18) 0.89223(18) 0.41896(6) 0.0302(6) Uani 1 1 d .
C5'A C 0.5799(2) 0.7114(2) 0.40925(8) 0.0169(7) Uani 1 1 d .
C31A C 0.3800(3) 0.5683(3) 0.42217(9) 0.0249(9) Uani 1 1 d .
H31A H 0.3255 0.6027 0.4168 0.037 Uiso 1 1 calc R
H31B H 0.3817 0.5558 0.4464 0.037 Uiso 1 1 calc R
H31C H 0.3795 0.5115 0.4097 0.037 Uiso 1 1 calc R
C51 C 0.2677(2) 1.1677(2) 0.58438(10) 0.0213(8) Uani 1 1 d .
H51D H 0.2494 1.2182 0.5987 0.032 Uiso 1 1 calc R
H51E H 0.2647 1.1859 0.5607 0.032 Uiso 1 1 calc R
H51F H 0.3295 1.1501 0.5900 0.032 Uiso 1 1 calc R
C31 C 0.0777(3) 0.8775(3) 0.58257(9) 0.0230(8) Uani 1 1 d .
H31D H 0.0590 0.8499 0.6039 0.034 Uiso 1 1 calc R
H31E H 0.1196 0.8372 0.5709 0.034 Uiso 1 1 calc R
H31F H 0.0247 0.8876 0.5684 0.034 Uiso 1 1 calc R
C51A C 0.6560(2) 0.7774(2) 0.41346(9) 0.0221(8) Uani 1 1 d .
H51A H 0.7047 0.7492 0.4263 0.033 Uiso 1 1 calc R
H51B H 0.6343 0.8307 0.4256 0.033 Uiso 1 1 calc R
H51C H 0.6784 0.7954 0.3913 0.033 Uiso 1 1 calc R
C2A C 0.3842(2) 0.7760(2) 0.50667(8) 0.0186(7) Uani 1 1 d .
H2A H 0.3239 0.7832 0.5141 0.022 Uiso 1 1 calc R
C3A C 0.4010(2) 0.7399(2) 0.47509(8) 0.0193(7) Uani 1 1 d .
H3A H 0.3520 0.7249 0.4608 0.023 Uiso 1 1 calc R
C6 C 0.3459(2) 1.0089(2) 0.49671(8) 0.0225(7) Uani 1 1 d .
H6 H 0.4039 1.0315 0.4913 0.027 Uiso 1 1 calc R
C3 C 0.1743(2) 0.9467(2) 0.51267(8) 0.0193(7) Uani 1 1 d .
H3 H 0.1154 0.9260 0.5179 0.023 Uiso 1 1 calc R
C5A C 0.5594(2) 0.7489(2) 0.48537(8) 0.0199(7) Uani 1 1 d .
H5A H 0.6197 0.7385 0.4785 0.024 Uiso 1 1 calc R
C5 C 0.3113(2) 1.0200(2) 0.52907(8) 0.0196(7) Uani 1 1 d .
H5 H 0.3477 1.0472 0.5459 0.024 Uiso 1 1 calc R
C6A C 0.5425(2) 0.7874(2) 0.51657(8) 0.0188(7) Uani 1 1 d .
H6A H 0.5916 0.8041 0.5306 0.023 Uiso 1 1 calc R
C2 C 0.2102(2) 0.9318(2) 0.48062(8) 0.0198(7) Uani 1 1 d .
H2 H 0.1765 0.8991 0.4644 0.024 Uiso 1 1 calc R
H1A H 0.605(2) 0.664(3) 0.3638(7) 0.024 Uiso 1 1 d D
H1 H 0.150(3) 1.123(2) 0.6330(8) 0.024 Uiso 1 1 d D

loop_
_atom_site_aniso_label
_atom_site_aniso_U_11
_atom_site_aniso_U_22
_atom_site_aniso_U_33
_atom_site_aniso_U_23
_atom_site_aniso_U_13
_atom_site_aniso_U_12
Co1 0.0213(4) 0.0162(4) 0.0089(4) 0.000 0.000 -0.0030(4)
Co1A 0.0161(4) 0.0182(4) 0.0089(4) 0.000 0.000 -0.0013(4)
O2A 0.0213(12) 0.0258(12) 0.0172(11) -0.0084(10) 0.0046(12) -0.0060(13)
O2 0.0389(15) 0.0219(13) 0.0233(13) -0.0032(13) 0.0191(12) -0.0073(14)
N2A 0.0249(15) 0.0159(13) 0.0107(13) -0.0028(11) 0.0013(13) -0.0038(14)
N2 0.0156(13) 0.0228(15) 0.0093(13) -0.0030(12) 0.0022(11) 0.0002(13)
N1 0.0172(14) 0.0203(15) 0.0117(15) -0.0061(12) 0.0019(12) -0.0024(13)
N1A 0.0214(15) 0.0164(13) 0.0100(15) -0.0004(11) 0.0053(11) -0.0019(13)
O1A 0.0280(14) 0.0353(14) 0.0140(12) -0.0106(11) 0.0090(10) -0.0110(12)
C1A 0.0193(16) 0.0149(16) 0.0098(16) -0.0004(13) 0.0002(13) 0.0010(14)
C3' 0.0125(15) 0.0214(17) 0.0159(18) 0.0004(14) -0.0019(13) 0.0029(14)
C1 0.0210(17) 0.0147(15) 0.0105(16) -0.0008(13) 0.0019(14) 0.0030(14)
C7 0.0252(18) 0.0209(17) 0.0111(16) 0.0016(14) 0.0050(15) 0.0026(15)
C3'A 0.0184(16) 0.0189(16) 0.0075(15) -0.0020(13) 0.0004(13) 0.0025(14)
C4 0.0193(16) 0.0170(16) 0.0095(15) -0.0009(14) -0.0001(13) 0.0032(15)
C4'A 0.0157(16) 0.0179(16) 0.0113(15) 0.0010(13) -0.0009(14) 0.0042(15)
C4A 0.0210(17) 0.0146(15) 0.0088(15) -0.0018(13) 0.0009(15) 0.0020(15)
C4' 0.0188(16) 0.0205(18) 0.0093(15) -0.0031(14) -0.0002(13) 0.0003(16)
C7A 0.0239(18) 0.0159(17) 0.0129(17) -0.0001(14) 0.0011(15) -0.0016(15)
C5' 0.0156(16) 0.0197(17) 0.0076(16) -0.0015(13) -0.0007(13) -0.0008(14)
O1 0.0356(15) 0.0390(16) 0.0160(13) -0.0113(12) 0.0091(11) -0.0079(13)
C5'A 0.0207(17) 0.0194(17) 0.0108(16) -0.0009(13) 0.0028(14) 0.0052(15)
C31A 0.027(2) 0.0261(19) 0.022(2) -0.0107(16) 0.0066(15) -0.0063(17)
C51 0.0227(18) 0.0217(18) 0.0196(18) -0.0037(15) 0.0039(15) -0.0012(15)
C31 0.0266(19) 0.026(2) 0.0160(17) -0.0043(15) 0.0063(15) -0.0058(17)
C51A 0.0242(18) 0.0263(18) 0.0157(18) -0.0001(15) 0.0080(15) -0.0026(16)
C2A 0.0191(16) 0.0216(16) 0.0150(17) -0.0014(13) 0.0019(13) 0.0008(14)
C3A 0.0228(18) 0.0198(17) 0.0153(17) -0.0029(13) -0.0018(14) -0.0031(14)
C6 0.0225(18) 0.0222(17) 0.0229(18) -0.0008(15) 0.0048(14) -0.0013(15)
C3 0.0203(17) 0.0233(17) 0.0145(16) 0.0004(14) -0.0004(13) 0.0006(14)
C5A 0.0200(16) 0.0226(17) 0.0171(17) 0.0001(14) 0.0024(14) 0.0036(14)
C5 0.0219(17) 0.0212(17) 0.0158(17) -0.0034(13) 0.0016(14) -0.0018(14)
C6A 0.0225(17) 0.0188(17) 0.0151(16) 0.0006(14) -0.0032(14) -0.0020(14)
C2 0.0233(18) 0.0225(17) 0.0137(16) -0.0032(14) -0.0028(14) 0.0010(15)

loop_
_atom_type_symbol
_atom_type_description
_atom_type_scat_dispersion_real
_atom_type_scat_dispersion_imag
_atom_type_scat_source
C C 0.0181 0.0091 'International Tables Vol C Tables 4.2.6.8 and 6.1.1.4'
H H 0.0000 0.0000 'International Tables Vol C Tables 4.2.6.8 and 6.1.1.4'
Co Co -2.3653 3.6143 'International Tables Vol C Tables 4.2.6.8 and 6.1.1.4'
N N 0.0311 0.0180 'International Tables Vol C Tables 4.2.6.8 and 6.1.1.4'
O O 0.0492 0.0322 'International Tables Vol C Tables 4.2.6.8 and 6.1.1.4'

loop_
_geom_angle_atom_site_label_1
_geom_angle_atom_site_label_2
_geom_angle_atom_site_label_3
_geom_angle
_geom_angle_site_symmetry_1
_geom_angle_site_symmetry_3
O2 Co1 O2 101.67(17) 3_675 .
O2 Co1 N2 110.64(12) . 15_654
O2 Co1 N2 116.50(13) 3_675 15_654
O2 Co1 N2 110.63(12) 3_675 16_454
O2 Co1 N2 116.50(13) . 16_454
N2 Co1 N2 101.57(16) 15_654 16_454
O2A Co1A O2A 109.16(15) 3_675 .
O2A Co1A N2A 111.09(12) 3_675 8
O2A Co1A N2A 111.29(13) . 8
O2A Co1A N2A 111.09(12) . 7_665
O2A Co1A N2A 111.29(13) 3_675 7_665
N2A Co1A N2A 102.83(16) 8 7_665
C7A O2A Co1A 131.4(2) . .
C7 O2 Co1 136.7(2) . .
N1A N2A Co1A 117.4(2) . 15_654
C3'A N2A Co1A 132.3(3) . 15_654
C3'A N2A N1A 106.8(3) . .
N1 N2 Co1 120.3(2) . 7_665
N1 N2 C3' 106.3(3) . .
C3' N2 Co1 131.0(2) . 7_665
N2 N1 H1 120(3) . .
C5' N1 N2 112.4(3) . .
C5' N1 H1 127(3) . .
N2A N1A H1A 119(3) . .
C5'A N1A N2A 110.9(3) . .
C5'A N1A H1A 130(3) . .
C2A C1A C7A 120.5(3) . .
C6A C1A C7A 120.9(3) . .
C6A C1A C2A 118.5(3) . .
N2 C3' C4' 109.7(3) . .
N2 C3' C31 119.6(3) . .
C4' C3' C31 130.7(3) . .
C6 C1 C7 118.9(3) . .
C6 C1 C2 119.6(3) . .
C2 C1 C7 121.4(3) . .
O2 C7 C1 115.1(3) . .
O1 C7 O2 125.0(3) . .
O1 C7 C1 119.7(3) . .
N2A C3'A C4'A 109.2(3) . .
N2A C3'A C31A 120.1(3) . .
C4'A C3'A C31A 130.7(3) . .
C3 C4 C4' 121.3(3) . .
C5 C4 C4' 120.3(3) . .
C5 C4 C3 118.4(3) . .
C3'A C4'A C4A 128.5(3) . .
C3'A C4'A C5'A 105.4(3) . .
C5'A C4'A C4A 126.0(3) . .
C3A C4A C4'A 121.7(3) . .
C5A C4A C4'A 120.4(3) . .
C5A C4A C3A 117.8(3) . .
C3' C4' C4 129.1(3) . .
C3' C4' C5' 105.2(3) . .
C5' C4' C4 125.7(3) . .
O2A C7A C1A 116.3(3) . .
O1A C7A O2A 124.5(3) . .
O1A C7A C1A 119.2(3) . .
N1 C5' C4' 106.5(3) . .
N1 C5' C51 121.5(3) . .
C4' C5' C51 132.0(3) . .
N1A C5'A C4'A 107.7(3) . .
N1A C5'A C51A 120.1(3) . .
C4'A C5'A C51A 132.2(3) . .
C3'A C31A H31A 109.5 . .
C3'A C31A H31B 109.5 . .
C3'A C31A H31C 109.5 . .
H31A C31A H31B 109.5 . .
H31A C31A H31C 109.5 . .
H31B C31A H31C 109.5 . .
C5' C51 H51D 109.5 . .
C5' C51 H51E 109.5 . .
C5' C51 H51F 109.5 . .
H51D C51 H51E 109.5 . .
H51D C51 H51F 109.5 . .
H51E C51 H51F 109.5 . .
C3' C31 H31D 109.5 . .
C3' C31 H31E 109.5 . .
C3' C31 H31F 109.5 . .
H31D C31 H31E 109.5 . .
H31D C31 H31F 109.5 . .
H31E C31 H31F 109.5 . .
C5'A C51A H51A 109.5 . .
C5'A C51A H51B 109.5 . .
C5'A C51A H51C 109.5 . .
H51A C51A H51B 109.5 . .
H51A C51A H51C 109.5 . .
H51B C51A H51C 109.5 . .
C1A C2A H2A 119.7 . .
C3A C2A C1A 120.6(3) . .
C3A C2A H2A 119.7 . .
C4A C3A H3A 119.5 . .
C2A C3A C4A 121.1(3) . .
C2A C3A H3A 119.5 . .
C1 C6 H6 120.1 . .
C1 C6 C5 119.8(3) . .
C5 C6 H6 120.1 . .
C4 C3 H3 119.9 . .
C2 C3 C4 120.2(3) . .
C2 C3 H3 119.9 . .
C4A C5A H5A 119.5 . .
C6A C5A C4A 121.0(3) . .
C6A C5A H5A 119.5 . .
C4 C5 C6 121.6(3) . .
C4 C5 H5 119.2 . .
C6 C5 H5 119.2 . .
C1A C6A H6A 119.6 . .
C5A C6A C1A 120.9(3) . .
C5A C6A H6A 119.6 . .
C1 C2 C3 120.3(3) . .
C1 C2 H2 119.8 . .
C3 C2 H2 119.8 . .

loop_
_geom_bond_atom_site_label_1
_geom_bond_atom_site_label_2
_geom_bond_distance
_geom_bond_site_symmetry_2
Co1 O2 1.915(2) .
Co1 O2 1.914(2) 3_675
Co1 N2 2.003(3) 16_454
Co1 N2 2.003(3) 15_654
Co1A O2A 1.939(2) .
Co1A O2A 1.939(2) 3_675
Co1A N2A 2.017(3) 7_665
Co1A N2A 2.017(3) 8
O2A C7A 1.288(4) .
O2 C7 1.271(5) .
N2A Co1A 2.017(3) 15_654
N2A N1A 1.361(4) .
N2A C3'A 1.347(4) .
N2 Co1 2.003(3) 7_665
N2 N1 1.350(4) .
N2 C3' 1.350(4) .
N1 C5' 1.335(4) .
N1 H1 0.837(19) .
N1A C5'A 1.327(4) .
N1A H1A 0.837(19) .
O1A C7A 1.247(4) .
C1A C7A 1.489(5) .
C1A C2A 1.394(5) .
C1A C6A 1.388(5) .
C3' C4' 1.406(5) .
C3' C31 1.489(5) .
C1 C7 1.505(5) .
C1 C6 1.391(5) .
C1 C2 1.391(5) .
C7 O1 1.244(4) .
C3'A C4'A 1.398(5) .
C3'A C31A 1.484(5) .
C4 C4' 1.475(4) .
C4 C3 1.410(5) .
C4 C5 1.384(5) .
C4'A C4A 1.479(4) .
C4'A C5'A 1.398(5) .
C4A C3A 1.398(5) .
C4A C5A 1.393(5) .
C4' C5' 1.413(5) .
C5' C51 1.484(5) .
C5'A C51A 1.506(5) .
C31A H31A 0.9800 .
C31A H31B 0.9800 .
C31A H31C 0.9800 .
C51 H51D 0.9800 .
C51 H51E 0.9800 .
C51 H51F 0.9800 .
C31 H31D 0.9800 .
C31 H31E 0.9800 .
C31 H31F 0.9800 .
C51A H51A 0.9800 .
C51A H51B 0.9800 .
C51A H51C 0.9800 .
C2A H2A 0.9500 .
C2A C3A 1.387(5) .
C3A H3A 0.9500 .
C6 H6 0.9500 .
C6 C5 1.394(5) .
C3 H3 0.9500 .
C3 C2 1.398(5) .
C5A H5A 0.9500 .
C5A C6A 1.387(5) .
C5 H5 0.9500 .
C6A H6A 0.9500 .
C2 H2 0.9500 .

loop_
_geom_hbond_atom_site_label_D
_geom_hbond_atom_site_label_H
_geom_hbond_atom_site_label_A
_geom_hbond_distance_DH
_geom_hbond_distance_HA
_geom_hbond_distance_DA
_geom_hbond_angle_DHA
_geom_hbond_site_symmetry_A
N1A H1A O1A 0.837(19) 1.85(2) 2.667(4) 166(4) 15_654
N1 H1 O1 0.837(19) 1.91(2) 2.731(4) 165(4) 7_665

loop_
_geom_torsion_atom_site_label_1
_geom_torsion_atom_site_label_2
_geom_torsion_atom_site_label_3
_geom_torsion_atom_site_label_4
_geom_torsion
_geom_torsion_site_symmetry_1
Co1 O2 C7 C1 157.3(3) .
Co1 O2 C7 O1 -26.2(6) .
Co1 N2 N1 C5' -164.5(2) 7_665
Co1 N2 C3' C4' 162.0(3) 7_665
Co1 N2 C3' C31 -18.9(5) 7_665
Co1A O2A C7A O1A -28.5(5) .
Co1A O2A C7A C1A 149.2(2) .
Co1A N2A N1A C5'A -161.7(2) 15_654
Co1A N2A C3'A C4'A 157.7(3) 15_654
Co1A N2A C3'A C31A -20.1(5) 15_654
O2A Co1A O2A C7A -90.3(3) 3_675
O2 Co1 O2 C7 -114.7(4) 3_675
N2A Co1A O2A C7A 146.7(3) 8
N2A Co1A O2A C7A 32.8(3) 7_665
N2A N1A C5'A C4'A 0.2(4) .
N2A N1A C5'A C51A 179.4(3) .
N2A C3'A C4'A C4A -179.2(3) .
N2A C3'A C4'A C5'A 0.3(4) .
N2 Co1 O2 C7 9.6(4) 15_654
N2 Co1 O2 C7 124.9(4) 16_454
N2 N1 C5' C4' 0.2(4) .
N2 N1 C5' C51 179.5(3) .
N2 C3' C4' C4 -177.3(3) .
N2 C3' C4' C5' 0.3(4) .
N1 N2 C3' C4' -0.2(4) .
N1 N2 C3' C31 178.9(3) .
N1A N2A C3'A C4'A -0.1(4) .
N1A N2A C3'A C31A -177.9(3) .
C1A C2A C3A C4A 2.5(5) .
C3' N2 N1 C5' 0.0(4) .
C3' C4' C5' N1 -0.3(4) .
C3' C4' C5' C51 -179.5(4) .
C1 C6 C5 C4 -3.6(5) .
C7 C1 C6 C5 -177.2(3) .
C7 C1 C2 C3 -180.0(3) .
C3'A N2A N1A C5'A -0.1(4) .
C3'A C4'A C4A C3A -37.1(5) .
C3'A C4'A C4A C5A 144.2(4) .
C3'A C4'A C5'A N1A -0.3(4) .
C3'A C4'A C5'A C51A -179.3(4) .
C4 C4' C5' N1 177.4(3) .
C4 C4' C5' C51 -1.8(6) .
C4 C3 C2 C1 -2.3(5) .
C4'A C4A C3A C2A -179.4(3) .
C4'A C4A C5A C6A 177.6(3) .
C4A C4'A C5'A N1A 179.2(3) .
C4A C4'A C5'A C51A 0.2(6) .
C4A C5A C6A C1A 1.3(5) .
C4' C4 C3 C2 176.7(3) .
C4' C4 C5 C6 -173.8(3) .
C7A C1A C2A C3A 176.1(3) .
C7A C1A C6A C5A -177.9(3) .
C5'A C4'A C4A C3A 143.6(4) .
C5'A C4'A C4A C5A -35.1(5) .
C31A C3'A C4'A C4A -1.7(6) .
C31A C3'A C4'A C5'A 177.7(4) .
C31 C3' C4' C4 3.8(6) .
C31 C3' C4' C5' -178.6(4) .
C2A C1A C7A O2A -157.6(3) .
C2A C1A C7A O1A 20.2(5) .
C2A C1A C6A C5A 0.6(5) .
C3A C4A C5A C6A -1.2(5) .
C6 C1 C7 O2 -21.1(5) .
C6 C1 C7 O1 162.3(3) .
C6 C1 C2 C3 2.9(5) .
C3 C4 C4' C3' 31.1(6) .
C3 C4 C4' C5' -146.1(4) .
C3 C4 C5 C6 4.1(5) .
C5A C4A C3A C2A -0.7(5) .
C5 C4 C4' C3' -151.1(4) .
C5 C4 C4' C5' 31.8(5) .
C5 C4 C3 C2 -1.2(5) .
C6A C1A C7A O2A 20.8(5) .
C6A C1A C7A O1A -161.3(3) .
C6A C1A C2A C3A -2.4(5) .
C2 C1 C7 O2 161.7(3) .
C2 C1 C7 O1 -14.9(5) .
C2 C1 C6 C5 0.0(5) .
